data_4321971
loop_
_publ_author_name
'Hongyan Luo'
'Jem-Mau Lo'
'Phillip E. Fanwick'
'Joseph G. Stowell'
'Mark A. Green'

_publ_contact_author_address
;    Department of Medicinal Chemistry and Molecular Pharmacology
     Purdue University
     W. Lafayette
     IN 47907
     USA
;
_publ_contact_author_email magreen@pharmacy.purdue.edu
_publ_contact_author_fax 1(765)4941414
_publ_contact_author_name 'Mark A. Green'
_publ_contact_author_phone 1(765)4941441
_publ_section_title
;
 Monoprotic Tetradentate N3O-Donor Ligands and Their Cu(II) and Ni(II)
 Complexes
;
_journal_name_full 'Inorganic Chemistry'
_journal_page_first 2071
_journal_page_last 2078
_journal_paper_doi 10.1021/ic981324f
_journal_volume 38
_journal_year 1999
_chemical_formula_sum 'C34 H44 B2 Cu2 F8 N6 O2'
_chemical_formula_weight 869.46
_chemical_name_systematic ' ?'
_space_group_IT_number 2
_symmetry_cell_setting triclinic
_symmetry_space_group_name_Hall '-P 1'
_symmetry_space_group_name_H-M 'P -1'
_atom_type_scat_source 'International Tables for Crystallography (Vol C) '
_cell_angle_alpha 107.200(3)
_cell_angle_beta 91.193(2)
_cell_angle_gamma 105.052(3)
_cell_formula_units_Z 1
_cell_length_a 9.1471(4)
_cell_length_b 10.3753(3)
_cell_length_c 10.5352(5)
_cell_measurement_reflns_used 9644
_cell_measurement_temperature 296
_cell_measurement_theta_max 30
_cell_measurement_theta_min 4
_cell_volume 917.17(7)
_computing_cell_refinement DENZO/SCALEPACK_(Otwinowski,_1996)
_computing_data_collection Collect_(Nonius,_1998)
_computing_data_reduction DENZO/SCALEPACK_(Otwinowski,_1996)
_computing_molecular_graphics
;
    ORTEP (Johnson, 1976)
    Xtal_GX (Hall, 1995)
    PLUTON (Spek, 1991)
;
_computing_publication_material CIF_VAX_MolEN_(Fair,_1990)
_computing_structure_refinement SHELX97_(Sheldrick,_1997)
_computing_structure_solution PATTY_(DIRDIF92,_Beurskins,_1992)
_diffrn_ambient_temperature 296
_diffrn_radiation_type MO-K\a
_diffrn_radiation_wavelength 0.71073
_diffrn_reflns_av_R_equivalents 0.044
_diffrn_reflns_limit_h_max 11
_diffrn_reflns_limit_h_min 0
_diffrn_reflns_limit_k_max 12
_diffrn_reflns_limit_k_min -14
_diffrn_reflns_limit_l_max 13
_diffrn_reflns_limit_l_min -14
_diffrn_reflns_number 9644
_diffrn_reflns_theta_max 30.39
_diffrn_reflns_theta_min 4.47
_exptl_absorpt_coefficient_mu 1.241
_exptl_absorpt_correction_T_max 0.9055
_exptl_absorpt_correction_T_min 0.6507
_exptl_absorpt_correction_type refined_empirical_(Otwinowski_
_exptl_crystal_colour green
_exptl_crystal_density_diffrn 1.57
_exptl_crystal_description plate
_exptl_crystal_F_000 446
_exptl_crystal_size_max 0.25
_exptl_crystal_size_mid 0.15
_exptl_crystal_size_min 0.08
_refine_diff_density_max 1.23
_refine_diff_density_min -0.93
_refine_ls_extinction_coef 0.58E-01
_refine_ls_extinction_method SHELXL97_(Sheldrick_1997)
_refine_ls_goodness_of_fit_ref 1.040
_refine_ls_hydrogen_treatment constr
_refine_ls_matrix_type full
_refine_ls_number_parameters 249
_refine_ls_number_reflns 4613
_refine_ls_number_restraints 0
_refine_ls_R_factor_gt 0.074
_refine_ls_shift/su_max 0.078
_refine_ls_structure_factor_coef Fsqd
_refine_ls_weighting_details 'w=1/[\s^2^(Fo^2^)+(0.1479P)^2^+0.5925P] where P=(Fo^2^+2Fc^2^)/3'
_refine_ls_weighting_scheme calc
_refine_ls_wR_factor_ref 0.208
_reflns_number_gt 3306
_reflns_number_total 4613
_reflns_threshold_expression >2.0\s(I)
_cod_data_source_file ic981324f_2.cif
_cod_data_source_block '[Cu(pamap)]2(BF4)2_(RL_373)'
_cod_original_cell_volume 917.17(14)
_cod_database_code 4321971

loop_
_symmetry_equiv_pos_as_xyz
'x, y, z'
'-x, -y, -z'

loop_
_atom_site_aniso_label
_atom_site_aniso_U_11
_atom_site_aniso_U_22
_atom_site_aniso_U_33
_atom_site_aniso_U_12
_atom_site_aniso_U_13
_atom_site_aniso_U_23
Cu 0.0459(4) 0.0393(4) 0.0340(3) 0.0119(2) 0.0018(2) 0.0099(2)
F(1) 0.51(3) 0.106(8) 0.51(3) 0.062(12) 0.03(2) -0.095(12)
F(2) 0.161(7) 0.329(13) 0.135(6) -0.026(8) -0.039(5) 0.135(8)
F(3) 0.109(6) 0.293(13) 0.378(17) 0.079(7) 0.059(8) 0.213(13)
F(4) 0.124(6) 0.376(15) 0.155(7) 0.017(7) 0.041(5) 0.150(9)
O(20) 0.0427(16) 0.0363(15) 0.0374(15) 0.0057(12) 0.0022(12) 0.0126(11)
N(1) 0.041(2) 0.0415(19) 0.042(2) 0.0101(15) -0.0017(15) 0.0121(15)
N(8) 0.045(2) 0.053(2) 0.0349(19) 0.0074(17) -0.0001(16) 0.0098(16)
N(12) 0.044(2) 0.041(2) 0.046(2) 0.0088(15) 0.0018(16) 0.0073(16)
C(2) 0.045(2) 0.047(2) 0.043(2) 0.0102(19) 0.0014(18) 0.0156(18)
C(3) 0.049(3) 0.049(3) 0.059(3) 0.015(2) -0.001(2) 0.011(2)
C(4) 0.063(3) 0.044(3) 0.069(3) 0.016(2) -0.011(3) 0.017(2)
C(5) 0.069(3) 0.049(3) 0.056(3) 0.010(2) -0.013(3) 0.021(2)
C(6) 0.044(2) 0.045(2) 0.042(2) 0.0064(18) -0.0096(18) 0.0137(18)
C(7) 0.059(3) 0.059(3) 0.037(2) 0.012(2) -0.002(2) 0.020(2)
C(9) 0.060(3) 0.067(3) 0.039(2) 0.011(2) 0.005(2) 0.004(2)
C(10) 0.068(4) 0.065(3) 0.045(3) 0.017(3) 0.009(2) -0.001(2)
C(11) 0.065(3) 0.056(3) 0.062(3) 0.027(3) 0.011(3) 0.005(2)
C(12) 0.051(3) 0.047(3) 0.057(3) 0.004(2) -0.008(2) 0.014(2)
C(13) 0.052(3) 0.038(2) 0.060(3) 0.0120(19) -0.010(2) 0.009(2)
C(14) 0.045(2) 0.047(3) 0.053(3) 0.0078(19) -0.010(2) 0.020(2)
C(15) 0.073(4) 0.047(3) 0.071(4) -0.001(2) -0.021(3) 0.028(3)
C(16) 0.077(4) 0.080(4) 0.073(4) -0.019(3) -0.022(3) 0.049(4)
C(17) 0.050(3) 0.101(5) 0.046(3) -0.005(3) -0.004(2) 0.037(3)
C(18) 0.045(3) 0.070(3) 0.040(2) 0.006(2) 0.0014(19) 0.022(2)
C(19) 0.038(2) 0.051(2) 0.040(2) 0.0031(17) -0.0039(17) 0.0208(18)
B 0.048(3) 0.082(5) 0.045(3) 0.015(3) 0.007(2) 0.005(3)

loop_
_atom_site_label
_atom_site_fract_x
_atom_site_fract_y
_atom_site_fract_z
_atom_site_U_iso_or_equiv
_atom_site_thermal_displace_type
_atom_site_calc_flag
Cu 0.14347(6) 0.09826(5) 0.11604(5) 0.0401(2) Uani ?
F(1) 0.582(3) 0.1482(12) 0.358(2) 0.424(14) Uani ?
F(2) 0.6993(10) 0.3003(13) 0.5334(9) 0.214(6) Uani ?
F(3) 0.4977(10) 0.2960(14) 0.4319(14) 0.230(8) Uani ?
F(4) 0.7070(9) 0.3412(14) 0.3536(9) 0.213(6) Uani ?
O(20) 0.1042(4) 0.0592(3) -0.0736(3) 0.0396(9) Uani ?
N(1) 0.2570(4) -0.0495(4) 0.0915(4) 0.0421(12) Uani ?
N(8) 0.1820(5) 0.1127(5) 0.3101(4) 0.0465(12) Uani ?
N(12) 0.1388(5) 0.3050(4) 0.1649(4) 0.0457(12) Uani ?
C(2) 0.3185(6) -0.1052(5) -0.0177(5) 0.0452(12) Uani ?
C(3) 0.3897(6) -0.2089(5) -0.0272(6) 0.0535(18) Uani ?
C(4) 0.3970(7) -0.2569(5) 0.0839(6) 0.0589(18) Uani ?
C(5) 0.3332(7) -0.1986(6) 0.1967(6) 0.0585(18) Uani ?
C(6) 0.2628(5) -0.0965(5) 0.1967(5) 0.0450(12) Uani ?
C(7) 0.1858(6) -0.0277(6) 0.3141(5) 0.0515(16) Uani ?
C(9) 0.0756(7) 0.1710(6) 0.3978(5) 0.0595(16) Uani ?
C(10) 0.0912(7) 0.3227(6) 0.4063(6) 0.064(2) Uani ?
C(11) 0.0442(7) 0.3423(6) 0.2770(6) 0.0620(18) Uani ?
C(12) 0.2991(6) 0.3971(5) 0.2016(6) 0.0543(18) Uani ?
C(13) 0.0729(6) 0.3311(5) 0.0476(5) 0.0518(16) Uani ?
C(14) 0.1531(6) 0.2962(5) -0.0751(5) 0.0486(16) Uani ?
C(15) 0.2155(7) 0.3970(6) -0.1382(7) 0.065(2) Uani ?
C(16) 0.2912(8) 0.3670(8) -0.2489(7) 0.079(2) Uani ?
C(17) 0.3111(7) 0.2343(8) -0.2982(6) 0.068(2) Uani ?
C(18) 0.2500(6) 0.1294(6) -0.2391(5) 0.0526(16) Uani ?
C(19) 0.1677(5) 0.1607(5) -0.1289(5) 0.0435(12) Uani ?
B 0.6225(7) 0.2606(8) 0.4209(6) 0.062(2) Uani ?
H(2) 0.3131 -0.0726 -0.0905 0.0590 Uiso calc
H(3) 0.4317 -0.2460 -0.1046 0.0700 Uiso calc
H(4) 0.4441 -0.3269 0.0814 0.0760 Uiso calc
H(5) 0.3378 -0.2280 0.2716 0.0760 Uiso calc
H(8) 0.274(7) 0.179(6) 0.346(6) 0.0600 Uiso ?
H(15) 0.2049 0.4872 -0.1033 0.0850 Uiso calc
H(16) 0.3287 0.4347 -0.2904 0.1030 Uiso calc
H(17) 0.3656 0.2139 -0.3716 0.0880 Uiso calc
H(18) 0.2642 0.0405 -0.2728 0.0680 Uiso calc
H(7A) 0.0829 -0.0859 0.3101 0.0670 Uiso calc
H(7B) 0.2413 -0.0186 0.3972 0.0670 Uiso calc
H(9A) 0.0956 0.1657 0.4866 0.0770 Uiso calc
H(9B) -0.0280 0.1150 0.3635 0.0770 Uiso calc
H(10A) 0.0298 0.3604 0.4738 0.0830 Uiso calc
H(10B) 0.1965 0.3767 0.4353 0.0830 Uiso calc
H(11A) -0.0602 0.2859 0.2474 0.0800 Uiso calc
H(11B) 0.0457 0.4399 0.2947 0.0800 Uiso calc
H(12A) 0.2988 0.4938 0.2273 0.0710 Uiso calc
H(12B) 0.3561 0.3775 0.1261 0.0710 Uiso calc
H(12C) 0.3451 0.3790 0.2748 0.0710 Uiso calc
H(13A) 0.0751 0.4295 0.0720 0.0680 Uiso calc
H(13B) -0.0329 0.2761 0.0266 0.0680 Uiso calc

loop_
_geom_angle_atom_site_label_1
_geom_angle_atom_site_label_2
_geom_angle_atom_site_label_3
_geom_angle
_geom_angle_publ_flag
O(20) Cu N(8) 172.64(14) ?
O(20) Cu N(1) 92.42(15) ?
N(8) Cu N(1) 81.52(17) ?
O(20) Cu N(12) 95.14(15) ?
N(8) Cu N(12) 92.17(17) ?
N(1) Cu N(12) 151.55(16) ?
O(20) Cu O(20) 79.08(13) ?
N(8) Cu O(20) 97.35(14) ?
N(1) Cu O(20) 96.27(13) ?
N(12) Cu O(20) 112.08(14) ?
C(19) O(20) Cu 118.8(3) ?
C(19) O(20) Cu 130.2(3) ?
Cu O(20) Cu 100.92(13) ?
C(2) N(1) C(6) 119.2(4) ?
C(2) N(1) Cu 126.6(3) ?
C(6) N(1) Cu 114.1(3) ?
C(9) N(8) C(7) 113.2(4) ?
C(9) N(8) Cu 114.7(3) ?
C(7) N(8) Cu 107.3(3) ?
C(13) N(12) C(12) 108.1(4) ?
C(13) N(12) C(11) 107.6(4) ?
C(12) N(12) C(11) 110.4(4) ?
C(13) N(12) Cu 110.1(3) ?
C(12) N(12) Cu 108.4(3) ?
C(11) N(12) Cu 112.1(3) ?
N(1) C(2) C(3) 122.7(5) ?
C(2) C(3) C(4) 117.9(5) ?
C(5) C(4) C(3) 119.0(5) ?
C(6) C(5) C(4) 119.1(5) ?
N(1) C(6) C(5) 122.0(5) ?
N(1) C(6) C(7) 114.5(4) ?
C(5) C(6) C(7) 123.4(5) ?
N(8) C(7) C(6) 109.8(4) ?
N(8) C(9) C(10) 111.6(5) ?
C(11) C(10) C(9) 114.2(5) ?
N(12) C(11) C(10) 116.3(5) ?
N(12) C(13) C(14) 114.4(4) ?
C(19) C(14) C(15) 118.6(5) ?
C(19) C(14) C(13) 119.7(4) ?
C(15) C(14) C(13) 121.7(5) ?
C(16) C(15) C(14) 122.3(6) ?
C(15) C(16) C(17) 118.9(5) ?
C(16) C(17) C(18) 121.0(6) ?
C(19) C(18) C(17) 119.2(6) ?
O(20) C(19) C(14) 120.3(4) ?
O(20) C(19) C(18) 119.8(4) ?
C(14) C(19) C(18) 120.0(5) ?
F(1) B F(2) 122.9(17) ?
F(1) B F(3) 101.9(15) ?
F(2) B F(3) 110.8(10) ?
F(1) B F(4) 111.5(14) ?
F(2) B F(4) 103.6(8) ?
F(3) B F(4) 105.1(9) ?

loop_
_geom_bond_atom_site_label_1
_geom_bond_atom_site_label_2
_geom_bond_distance
_geom_bond_publ_flag
Cu O(20) 1.924(3) ?
Cu N(8) 2.022(4) ?
Cu N(1) 2.025(4) ?
Cu N(12) 2.064(4) ?
Cu O(20) 2.367(3) ?
F(1) B 1.116(11) ?
F(2) B 1.263(10) ?
F(3) B 1.284(10) ?
F(4) B 1.355(11) ?
O(20) C(19) 1.358(5) ?
O(20) Cu 2.367(3) ?
N(1) C(2) 1.333(6) ?
N(1) C(6) 1.342(6) ?
N(8) C(9) 1.477(7) ?
N(8) C(7) 1.479(7) ?
N(12) C(13) 1.489(7) ?
N(12) C(12) 1.498(6) ?
N(12) C(11) 1.497(7) ?
C(2) C(3) 1.377(7) ?
C(3) C(4) 1.409(8) ?
C(4) C(5) 1.380(9) ?
C(5) C(6) 1.375(7) ?
C(6) C(7) 1.520(7) ?
C(9) C(10) 1.518(9) ?
C(10) C(11) 1.505(9) ?
C(13) C(14) 1.497(8) ?
C(14) C(19) 1.395(7) ?
C(14) C(15) 1.406(7) ?
C(15) C(16) 1.367(10) ?
C(16) C(17) 1.382(11) ?
C(17) C(18) 1.408(8) ?
C(18) C(19) 1.400(7) ?
